data_7123641
loop_
_publ_author_name
'Han, Tian'
'Ding, Yousong'
'Li, Zi-Han'
'Yu, Ke-Xin'
'Zhai, Yuan-Qi'
'Chilton, Nicholas F.'
'Zheng, Yan-Zhen'

_publ_section_title
;
 Dichlorido-bridged dinuclear Dy(III) single-molecule magnet with an
 effective energy barrier larger than 600 K
;
_journal_name_full 'Chemical Communications'
_journal_paper_doi 10.1039/C9CC02436K
_journal_year 2019
_chemical_formula_moiety 'C56 H104 Cl2 Gd2 N4 O2'
_chemical_formula_sum 'C56 H104 Cl2 Gd2 N4 O2'
_chemical_formula_weight 1250.83
_space_group_crystal_system triclinic
_space_group_IT_number 2
_space_group_name_Hall '-P 1'
_space_group_name_H-M_alt 'P -1'
_symmetry_space_group_name_Hall '-P 1'
_symmetry_space_group_name_H-M 'P -1'
_atom_sites_solution_hydrogens mixed
_audit_creation_date 2019-01-15
_audit_creation_method
;
Olex2 1.2
(compiled 2018.05.29 svn.r3508 for OlexSys, GUI svn.r5506)
;
_audit_update_record
;
2019-03-28 deposited with the CCDC.    2019-06-11 downloaded from the CCDC.
;
_cell_angle_alpha 108.507(2)
_cell_angle_beta 106.262(2)
_cell_angle_gamma 101.839(2)
_cell_formula_units_Z 1
_cell_length_a 11.095(2)
_cell_length_b 11.523(2)
_cell_length_c 13.869(3)
_cell_measurement_reflns_used 8237
_cell_measurement_temperature 100
_cell_measurement_theta_max 24.61
_cell_measurement_theta_min 2.33
_cell_volume 1527.6(5)
_computing_cell_refinement 'SAINT v8.27A (Bruker, 2012)'
_computing_data_reduction 'SAINT v8.27A (Bruker, 2012)'
_computing_molecular_graphics 'Olex2 (Dolomanov et al., 2009)'
_computing_publication_material 'Olex2 (Dolomanov et al., 2009)'
_computing_structure_refinement 'ShelXL (Sheldrick, 2015)'
_computing_structure_solution 'olex2.solve (Bourhis et al., 2015)'
_diffrn_ambient_temperature 100.0
_diffrn_measured_fraction_theta_full 0.975
_diffrn_measured_fraction_theta_max 0.975
_diffrn_measurement_device_type 'CCD area detector'
_diffrn_measurement_method 'phi and omega scans'
_diffrn_radiation_monochromator graphite
_diffrn_radiation_type MoK\a
_diffrn_radiation_wavelength 0.71073
_diffrn_reflns_av_R_equivalents 0.0170
_diffrn_reflns_av_unetI/netI 0.0236
_diffrn_reflns_Laue_measured_fraction_full 0.975
_diffrn_reflns_Laue_measured_fraction_max 0.975
_diffrn_reflns_limit_h_max 12
_diffrn_reflns_limit_h_min -12
_diffrn_reflns_limit_k_max 13
_diffrn_reflns_limit_k_min -13
_diffrn_reflns_limit_l_max 16
_diffrn_reflns_limit_l_min -15
_diffrn_reflns_number 12278
_diffrn_reflns_point_group_measured_fraction_full 0.975
_diffrn_reflns_point_group_measured_fraction_max 0.975
_diffrn_reflns_theta_full 24.584
_diffrn_reflns_theta_max 24.584
_diffrn_reflns_theta_min 1.668
_exptl_absorpt_coefficient_mu 2.279
_exptl_absorpt_correction_T_max 0.778
_exptl_absorpt_correction_T_min 0.670
_exptl_absorpt_correction_type multi-scan
_exptl_crystal_colour 'clear light yellow'
_exptl_crystal_colour_lustre clear
_exptl_crystal_colour_modifier light
_exptl_crystal_colour_primary yellow
_exptl_crystal_density_diffrn 1.360
_exptl_crystal_description BLOCK
_exptl_crystal_F_000 646
_exptl_crystal_size_max 0.23
_exptl_crystal_size_mid 0.15
_exptl_crystal_size_min 0.11
_refine_diff_density_max 0.801
_refine_diff_density_min -0.398
_refine_diff_density_rms 0.061
_refine_ls_extinction_method none
_refine_ls_goodness_of_fit_ref 1.066
_refine_ls_hydrogen_treatment constr
_refine_ls_matrix_type full
_refine_ls_number_parameters 298
_refine_ls_number_reflns 5011
_refine_ls_number_restraints 0
_refine_ls_restrained_S_all 1.066
_refine_ls_R_factor_all 0.0268
_refine_ls_R_factor_gt 0.0224
_refine_ls_shift/su_max 0.003
_refine_ls_shift/su_mean 0.000
_refine_ls_structure_factor_coef Fsqd
_refine_ls_weighting_details 'w=1/[\s^2^(Fo^2^)+(0.0255P)^2^+0.8269P] where P=(Fo^2^+2Fc^2^)/3'
_refine_ls_weighting_scheme calc
_refine_ls_wR_factor_gt 0.0516
_refine_ls_wR_factor_ref 0.0531
_reflns_Friedel_coverage 0.000
_reflns_number_gt 4577
_reflns_number_total 5011
_reflns_threshold_expression 'I > 2\s(I)'
_cod_data_source_file c9cc02436k2.cif
_cod_data_source_block Gd2
_cod_database_code 7123641
_shelx_shelxl_version_number 2014/7
_shelx_space_group_comment
;
The symmetry employed for this shelxl refinement is uniquely defined
by the following loop, which should always be used as a source of
symmetry information in preference to the above space-group names.
They are only intended as comments.
;
_shelx_estimated_absorpt_t_max 0.788
_shelx_estimated_absorpt_t_min 0.622
_olex2_refinement_description
;
1. Fixed Uiso
 At 1.2 times of:
  All C(H) groups, All C(H,H) groups
2.a Riding coordinates:
 C14(H14A,H14B), C46(H46A,H46B)
2.b Ternary CH refined with riding coordinates:
 C1(H1), C7(H7), C13(H13), C31(H31)
2.c Secondary CH2 refined with riding coordinates:
 C2(H2A,H2B), C3(H3A,H3B), C4(H4A,H4B), C5(H5A,H5B), C6(H6A,H6B), C8(H8A,H8B),
 C9(H9A,H9B), C10(H10A,H10B), C11(H11A,H11B), C12(H12A,H12B), C15(H15A,H15B),
 C16(H16A,H16B), C17(H17A,H17B), C18(H18A,H18B), C32(H32A,H32B), C33(H33A,H33B),
  C34(H34A,H34B), C35(H35A,H35B), C36(H36A,H36B), C43(H43A,H43B), C44(H44A,
 H44B), C45(H45A,H45B)
;
_olex2_submission_special_instructions 'No special instructions were received'

loop_
_space_group_symop_operation_xyz
'x, y, z'
'-x, -y, -z'

loop_
_atom_site_label
_atom_site_type_symbol
_atom_site_fract_x
_atom_site_fract_y
_atom_site_fract_z
_atom_site_U_iso_or_equiv
_atom_site_adp_type
_atom_site_occupancy
_atom_site_site_symmetry_order
_atom_site_calc_flag
_atom_site_refinement_flags_posn
Gd1 Gd 0.53627(2) 0.51092(2) 0.35814(2) 0.03457(6) Uani 1 1 d .
Cl1 Cl 0.62457(8) 0.43325(9) 0.52746(6) 0.0495(2) Uani 1 1 d .
O1 O 0.4228(2) 0.6262(2) 0.2605(2) 0.0580(6) Uani 1 1 d .
N1 N 0.4582(2) 0.3220(2) 0.2195(2) 0.0432(6) Uani 1 1 d .
N2 N 0.7302(2) 0.6393(2) 0.3866(2) 0.0443(6) Uani 1 1 d .
C1 C 0.3256(3) 0.2445(3) 0.1360(2) 0.0465(8) Uani 1 1 d .
H1 H 0.3132 0.1519 0.1240 0.056 Uiso 1 1 calc R
C2 C 0.3024(4) 0.2541(4) 0.0258(3) 0.0615(10) Uani 1 1 d .
H2A H 0.3683 0.2258 -0.0031 0.074 Uiso 1 1 calc R
H2B H 0.3159 0.3454 0.0359 0.074 Uiso 1 1 calc R
C3 C 0.1634(4) 0.1716(4) -0.0572(3) 0.0730(12) Uani 1 1 d .
H3A H 0.1513 0.1840 -0.1263 0.088 Uiso 1 1 calc R
H3B H 0.1528 0.0793 -0.0732 0.088 Uiso 1 1 calc R
C4 C 0.0583(4) 0.2068(4) -0.0149(3) 0.0746(12) Uani 1 1 d .
H4A H 0.0611 0.2955 -0.0083 0.090 Uiso 1 1 calc R
H4B H -0.0304 0.1468 -0.0679 0.090 Uiso 1 1 calc R
C5 C 0.0795(4) 0.1999(4) 0.0949(3) 0.0705(11) Uani 1 1 d .
H5A H 0.0649 0.1090 0.0865 0.085 Uiso 1 1 calc R
H5B H 0.0141 0.2304 0.1232 0.085 Uiso 1 1 calc R
C6 C 0.2196(3) 0.2828(4) 0.1769(3) 0.0569(9) Uani 1 1 d .
H6A H 0.2310 0.3748 0.1905 0.068 Uiso 1 1 calc R
H6B H 0.2316 0.2735 0.2472 0.068 Uiso 1 1 calc R
C7 C 0.5518(3) 0.2505(3) 0.2360(3) 0.0475(8) Uani 1 1 d .
H7 H 0.6345 0.3156 0.2970 0.057 Uiso 1 1 calc R
C8 C 0.5948(4) 0.1950(4) 0.1398(3) 0.0615(10) Uani 1 1 d .
H8A H 0.5172 0.1274 0.0770 0.074 Uiso 1 1 calc R
H8B H 0.6268 0.2646 0.1168 0.074 Uiso 1 1 calc R
C9 C 0.7042(5) 0.1370(5) 0.1701(4) 0.0903(15) Uani 1 1 d .
H9A H 0.7249 0.0975 0.1047 0.108 Uiso 1 1 calc R
H9B H 0.7855 0.2069 0.2266 0.108 Uiso 1 1 calc R
C10 C 0.6655(6) 0.0362(5) 0.2130(5) 0.1009(17) Uani 1 1 d .
H10A H 0.5918 -0.0392 0.1536 0.121 Uiso 1 1 calc R
H10B H 0.7418 0.0064 0.2373 0.121 Uiso 1 1 calc R
C11 C 0.6231(5) 0.0893(5) 0.3074(4) 0.0859(14) Uani 1 1 d .
H11A H 0.6999 0.1581 0.3700 0.103 Uiso 1 1 calc R
H11B H 0.5927 0.0195 0.3308 0.103 Uiso 1 1 calc R
C12 C 0.5110(4) 0.1446(4) 0.2759(3) 0.0600(9) Uani 1 1 d .
H12A H 0.4317 0.0743 0.2172 0.072 Uiso 1 1 calc R
H12B H 0.4871 0.1808 0.3401 0.072 Uiso 1 1 calc R
C13 C 0.7573(4) 0.7618(3) 0.4770(3) 0.0625(10) Uani 1 1 d .
H13 H 0.6773 0.7480 0.4971 0.075 Uiso 1 1 calc R
C14 C 0.7614(5) 0.8742(4) 0.4494(4) 0.0914(15) Uani 1 1 d .
H14A H 0.6939 0.8665 0.3847 0.110 Uiso 1 1 d R
H14B H 0.8201 0.8913 0.4124 0.110 Uiso 1 1 d R
C15 C 0.7730(6) 0.9965(4) 0.5466(4) 0.122(2) Uani 1 1 d .
H15A H 0.7838 1.0719 0.5263 0.147 Uiso 1 1 calc R
H15B H 0.6910 0.9820 0.5627 0.147 Uiso 1 1 calc R
C16 C 0.8904(6) 1.0233(5) 0.6463(4) 0.123(2) Uani 1 1 d .
H16A H 0.9727 1.0461 0.6319 0.148 Uiso 1 1 calc R
H16B H 0.8946 1.0984 0.7084 0.148 Uiso 1 1 calc R
C17 C 0.8834(6) 0.9145(5) 0.6760(4) 0.1061(18) Uani 1 1 d .
H17A H 0.8057 0.8969 0.6972 0.127 Uiso 1 1 calc R
H17B H 0.9640 0.9358 0.7404 0.127 Uiso 1 1 calc R
C18 C 0.8720(4) 0.7923(4) 0.5824(3) 0.0726(11) Uani 1 1 d .
H18A H 0.9559 0.8047 0.5690 0.087 Uiso 1 1 calc R
H18B H 0.8584 0.7182 0.6042 0.087 Uiso 1 1 calc R
C31 C 0.8387(3) 0.6303(4) 0.3470(3) 0.0552(9) Uani 1 1 d .
H31 H 0.9060 0.7186 0.3831 0.066 Uiso 1 1 calc R
C32 C 0.9079(4) 0.5414(5) 0.3784(5) 0.0886(15) Uani 1 1 d .
H32A H 0.8413 0.4557 0.3533 0.106 Uiso 1 1 calc R
H32B H 0.9496 0.5760 0.4592 0.106 Uiso 1 1 calc R
C33 C 1.0146(5) 0.5241(7) 0.3298(6) 0.122(2) Uani 1 1 d .
H33A H 1.0901 0.6057 0.3660 0.147 Uiso 1 1 calc R
H33B H 1.0477 0.4559 0.3453 0.147 Uiso 1 1 calc R
C34 C 0.9644(6) 0.4885(6) 0.2103(6) 0.113(2) Uani 1 1 d .
H34A H 1.0389 0.4871 0.1844 0.136 Uiso 1 1 calc R
H34B H 0.8989 0.4004 0.1730 0.136 Uiso 1 1 calc R
C35 C 0.9019(5) 0.5792(5) 0.1804(4) 0.0919(15) Uani 1 1 d .
H35A H 0.8632 0.5476 0.0996 0.110 Uiso 1 1 calc R
H35B H 0.9704 0.6646 0.2088 0.110 Uiso 1 1 calc R
C36 C 0.7937(4) 0.5949(4) 0.2258(3) 0.0731(11) Uani 1 1 d .
H36A H 0.7608 0.6628 0.2094 0.088 Uiso 1 1 calc R
H36B H 0.7186 0.5128 0.1879 0.088 Uiso 1 1 calc R
C43 C 0.4563(5) 0.6445(5) 0.1720(3) 0.0818(13) Uani 1 1 d .
H43A H 0.4545 0.5617 0.1198 0.098 Uiso 1 1 calc R
H43B H 0.5461 0.7079 0.2005 0.098 Uiso 1 1 calc R
C44 C 0.3568(7) 0.6924(8) 0.1181(6) 0.142(3) Uani 1 1 d .
H44A H 0.4001 0.7667 0.1047 0.171 Uiso 1 1 calc R
H44B H 0.2943 0.6235 0.0468 0.171 Uiso 1 1 calc R
C45 C 0.2885(8) 0.7308(9) 0.1876(7) 0.174(4) Uani 1 1 d .
H45A H 0.1922 0.6838 0.1488 0.208 Uiso 1 1 calc R
H45B H 0.3023 0.8247 0.2109 0.208 Uiso 1 1 calc R
C46 C 0.3393(6) 0.7016(6) 0.2825(5) 0.112(2) Uani 1 1 d .
H46A H 0.3672 0.7577 0.3558 0.134 Uiso 1 1 d R
H46B H 0.2673 0.6541 0.2922 0.134 Uiso 1 1 d R

loop_
_atom_site_aniso_label
_atom_site_aniso_U_11
_atom_site_aniso_U_22
_atom_site_aniso_U_33
_atom_site_aniso_U_23
_atom_site_aniso_U_13
_atom_site_aniso_U_12
Gd1 0.03391(9) 0.03614(9) 0.02919(8) 0.00857(6) 0.01202(6) 0.00917(6)
Cl1 0.0486(4) 0.0722(6) 0.0409(4) 0.0264(4) 0.0222(3) 0.0319(4)
O1 0.0576(14) 0.0642(16) 0.0667(16) 0.0372(13) 0.0253(12) 0.0278(12)
N1 0.0483(15) 0.0392(15) 0.0357(14) 0.0094(12) 0.0132(11) 0.0137(12)
N2 0.0396(14) 0.0472(16) 0.0430(15) 0.0146(13) 0.0174(12) 0.0106(12)
C1 0.0519(19) 0.0371(18) 0.0390(17) 0.0070(14) 0.0113(14) 0.0127(14)
C2 0.066(2) 0.072(3) 0.0399(19) 0.0160(18) 0.0170(17) 0.0239(19)
C3 0.073(3) 0.081(3) 0.043(2) 0.015(2) 0.0029(19) 0.026(2)
C4 0.062(2) 0.067(3) 0.070(3) 0.016(2) 0.002(2) 0.020(2)
C5 0.051(2) 0.066(3) 0.074(3) 0.012(2) 0.0173(19) 0.0116(18)
C6 0.053(2) 0.053(2) 0.051(2) 0.0084(17) 0.0195(16) 0.0087(16)
C7 0.0510(19) 0.0418(19) 0.0419(18) 0.0102(15) 0.0147(15) 0.0131(15)
C8 0.071(2) 0.059(2) 0.058(2) 0.0163(19) 0.0332(19) 0.0262(19)
C9 0.094(3) 0.094(4) 0.104(4) 0.033(3) 0.055(3) 0.057(3)
C10 0.118(4) 0.087(4) 0.116(4) 0.038(3) 0.045(3) 0.069(3)
C11 0.105(4) 0.073(3) 0.083(3) 0.039(3) 0.021(3) 0.043(3)
C12 0.073(2) 0.051(2) 0.056(2) 0.0210(18) 0.0223(19) 0.0223(18)
C13 0.061(2) 0.052(2) 0.051(2) 0.0095(18) 0.0042(17) 0.0117(18)
C14 0.123(4) 0.065(3) 0.063(3) 0.023(2) 0.008(3) 0.024(3)
C15 0.173(6) 0.053(3) 0.087(4) 0.005(3) -0.006(4) 0.041(3)
C16 0.159(6) 0.063(3) 0.071(3) 0.004(3) -0.007(3) -0.012(3)
C17 0.129(4) 0.079(3) 0.054(3) 0.012(3) 0.001(3) -0.008(3)
C18 0.072(3) 0.073(3) 0.053(2) 0.019(2) 0.0061(19) 0.016(2)
C31 0.0450(19) 0.063(2) 0.062(2) 0.0269(19) 0.0259(16) 0.0150(16)
C32 0.067(3) 0.121(4) 0.131(4) 0.083(4) 0.058(3) 0.057(3)
C33 0.082(4) 0.171(6) 0.195(7) 0.119(6) 0.084(4) 0.083(4)
C34 0.114(4) 0.100(4) 0.167(6) 0.053(4) 0.103(5) 0.050(4)
C35 0.109(4) 0.095(4) 0.094(4) 0.033(3) 0.071(3) 0.038(3)
C36 0.081(3) 0.084(3) 0.067(3) 0.029(2) 0.043(2) 0.033(2)
C43 0.100(3) 0.099(3) 0.056(2) 0.039(2) 0.030(2) 0.037(3)
C44 0.140(6) 0.206(8) 0.123(5) 0.116(6) 0.036(5) 0.079(6)
C45 0.167(7) 0.299(11) 0.242(9) 0.230(9) 0.134(7) 0.171(8)
C46 0.128(5) 0.163(5) 0.152(5) 0.117(5) 0.097(4) 0.112(4)

loop_
_atom_type_symbol
_atom_type_description
_atom_type_scat_dispersion_real
_atom_type_scat_dispersion_imag
_atom_type_scat_source
C C 0.0033 0.0016 'International Tables Vol C Tables 4.2.6.8 and 6.1.1.4'
H H 0.0000 0.0000 'International Tables Vol C Tables 4.2.6.8 and 6.1.1.4'
Cl Cl 0.1484 0.1585 'International Tables Vol C Tables 4.2.6.8 and 6.1.1.4'
Gd Gd -0.1653 3.9035 'International Tables Vol C Tables 4.2.6.8 and 6.1.1.4'
N N 0.0061 0.0033 'International Tables Vol C Tables 4.2.6.8 and 6.1.1.4'
O O 0.0106 0.0060 'International Tables Vol C Tables 4.2.6.8 and 6.1.1.4'

loop_
_geom_angle_atom_site_label_1
_geom_angle_atom_site_label_2
_geom_angle_atom_site_label_3
_geom_angle
_geom_angle_site_symmetry_1
_geom_angle_site_symmetry_3
Cl1 Gd1 Cl1 77.43(3) 2_666 .
Cl1 Gd1 C7 78.80(7) . .
Cl1 Gd1 C7 128.27(7) 2_666 .
Cl1 Gd1 C13 91.37(8) . .
Cl1 Gd1 C13 98.60(8) 2_666 .
O1 Gd1 Cl1 156.95(6) . .
O1 Gd1 Cl1 80.66(6) . 2_666
O1 Gd1 C7 121.24(9) . .
O1 Gd1 C13 84.85(9) . .
N1 Gd1 Cl1 99.11(7) . .
N1 Gd1 Cl1 116.36(7) . 2_666
N1 Gd1 O1 96.96(9) . .
N1 Gd1 C7 27.45(9) . .
N1 Gd1 C13 144.87(11) . .
N2 Gd1 Cl1 96.65(7) . .
N2 Gd1 Cl1 126.56(7) . 2_666
N2 Gd1 O1 90.61(9) . .
N2 Gd1 N1 117.02(10) . .
N2 Gd1 C7 101.29(9) . .
N2 Gd1 C13 27.96(10) . .
C13 Gd1 C7 127.25(10) . .
Gd1 Cl1 Gd1 102.57(3) 2_666 .
C43 O1 Gd1 119.4(2) . .
C46 O1 Gd1 132.9(3) . .
C46 O1 C43 106.9(3) . .
C1 N1 Gd1 133.4(2) . .
C7 N1 Gd1 108.88(18) . .
C7 N1 C1 115.4(2) . .
C13 N2 Gd1 107.4(2) . .
C13 N2 C31 114.9(3) . .
C31 N2 Gd1 137.4(2) . .
N1 C1 H1 107.8 . .
N1 C1 C2 114.7(3) . .
N1 C1 C6 110.1(2) . .
C2 C1 H1 107.8 . .
C2 C1 C6 108.5(3) . .
C6 C1 H1 107.8 . .
C1 C2 H2A 109.2 . .
C1 C2 H2B 109.2 . .
C1 C2 C3 112.1(3) . .
H2A C2 H2B 107.9 . .
C3 C2 H2A 109.2 . .
C3 C2 H2B 109.2 . .
C2 C3 H3A 109.3 . .
C2 C3 H3B 109.3 . .
H3A C3 H3B 108.0 . .
C4 C3 C2 111.4(3) . .
C4 C3 H3A 109.3 . .
C4 C3 H3B 109.3 . .
C3 C4 H4A 109.4 . .
C3 C4 H4B 109.4 . .
H4A C4 H4B 108.0 . .
C5 C4 C3 111.3(3) . .
C5 C4 H4A 109.4 . .
C5 C4 H4B 109.4 . .
C4 C5 H5A 109.4 . .
C4 C5 H5B 109.4 . .
C4 C5 C6 111.1(3) . .
H5A C5 H5B 108.0 . .
C6 C5 H5A 109.4 . .
C6 C5 H5B 109.4 . .
C1 C6 C5 112.1(3) . .
C1 C6 H6A 109.2 . .
C1 C6 H6B 109.2 . .
C5 C6 H6A 109.2 . .
C5 C6 H6B 109.2 . .
H6A C6 H6B 107.9 . .
Gd1 C7 H7 62.6 . .
N1 C7 Gd1 43.67(13) . .
N1 C7 H7 105.3 . .
N1 C7 C8 116.0(3) . .
N1 C7 C12 115.0(3) . .
C8 C7 Gd1 134.7(2) . .
C8 C7 H7 105.3 . .
C12 C7 Gd1 116.3(2) . .
C12 C7 H7 105.3 . .
C12 C7 C8 108.9(3) . .
C7 C8 H8A 109.3 . .
C7 C8 H8B 109.3 . .
H8A C8 H8B 107.9 . .
C9 C8 C7 111.8(3) . .
C9 C8 H8A 109.3 . .
C9 C8 H8B 109.3 . .
C8 C9 H9A 109.2 . .
C8 C9 H9B 109.2 . .
H9A C9 H9B 107.9 . .
C10 C9 C8 112.2(4) . .
C10 C9 H9A 109.2 . .
C10 C9 H9B 109.2 . .
C9 C10 H10A 109.4 . .
C9 C10 H10B 109.4 . .
H10A C10 H10B 108.0 . .
C11 C10 C9 111.1(4) . .
C11 C10 H10A 109.4 . .
C11 C10 H10B 109.4 . .
C10 C11 H11A 109.4 . .
C10 C11 H11B 109.4 . .
C10 C11 C12 111.4(4) . .
H11A C11 H11B 108.0 . .
C12 C11 H11A 109.4 . .
C12 C11 H11B 109.4 . .
C7 C12 C11 111.4(3) . .
C7 C12 H12A 109.4 . .
C7 C12 H12B 109.4 . .
C11 C12 H12A 109.4 . .
C11 C12 H12B 109.4 . .
H12A C12 H12B 108.0 . .
Gd1 C13 H13 59.2 . .
N2 C13 Gd1 44.63(15) . .
N2 C13 H13 103.9 . .
N2 C13 C18 115.3(3) . .
C14 C13 Gd1 124.5(3) . .
C14 C13 N2 116.2(3) . .
C14 C13 H13 103.9 . .
C14 C13 C18 111.9(3) . .
C18 C13 Gd1 123.3(3) . .
C18 C13 H13 103.9 . .
C13 C14 H14A 119.3 . .
C13 C14 H14B 116.2 . .
C13 C14 C15 112.7(4) . .
H14A C14 H14B 84.0 . .
C15 C14 H14A 107.8 . .
C15 C14 H14B 113.8 . .
C14 C15 H15A 109.7 . .
C14 C15 H15B 109.7 . .
H15A C15 H15B 108.2 . .
C16 C15 C14 109.7(5) . .
C16 C15 H15A 109.7 . .
C16 C15 H15B 109.7 . .
C15 C16 H16A 109.2 . .
C15 C16 H16B 109.2 . .
H16A C16 H16B 107.9 . .
C17 C16 C15 112.1(4) . .
C17 C16 H16A 109.2 . .
C17 C16 H16B 109.2 . .
C16 C17 H17A 109.1 . .
C16 C17 H17B 109.1 . .
C16 C17 C18 112.4(4) . .
H17A C17 H17B 107.9 . .
C18 C17 H17A 109.1 . .
C18 C17 H17B 109.1 . .
C13 C18 C17 111.6(4) . .
C13 C18 H18A 109.3 . .
C13 C18 H18B 109.3 . .
C17 C18 H18A 109.3 . .
C17 C18 H18B 109.3 . .
H18A C18 H18B 108.0 . .
N2 C31 H31 106.8 . .
N2 C31 C32 113.3(3) . .
N2 C31 C36 111.8(3) . .
C32 C31 H31 106.8 . .
C32 C31 C36 111.0(4) . .
C36 C31 H31 106.8 . .
C31 C32 H32A 108.9 . .
C31 C32 H32B 108.9 . .
C31 C32 C33 113.3(4) . .
H32A C32 H32B 107.7 . .
C33 C32 H32A 108.9 . .
C33 C32 H32B 108.9 . .
C32 C33 H33A 109.1 . .
C32 C33 H33B 109.1 . .
H33A C33 H33B 107.8 . .
C34 C33 C32 112.5(4) . .
C34 C33 H33A 109.1 . .
C34 C33 H33B 109.1 . .
C33 C34 H34A 109.2 . .
C33 C34 H34B 109.2 . .
H34A C34 H34B 107.9 . .
C35 C34 C33 112.1(5) . .
C35 C34 H34A 109.2 . .
C35 C34 H34B 109.2 . .
C34 C35 H35A 109.2 . .
C34 C35 H35B 109.2 . .
C34 C35 C36 112.1(4) . .
H35A C35 H35B 107.9 . .
C36 C35 H35A 109.2 . .
C36 C35 H35B 109.2 . .
C31 C36 C35 113.6(4) . .
C31 C36 H36A 108.8 . .
C31 C36 H36B 108.8 . .
C35 C36 H36A 108.8 . .
C35 C36 H36B 108.8 . .
H36A C36 H36B 107.7 . .
O1 C43 H43A 110.5 . .
O1 C43 H43B 110.5 . .
O1 C43 C44 106.4(4) . .
H43A C43 H43B 108.6 . .
C44 C43 H43A 110.5 . .
C44 C43 H43B 110.5 . .
C43 C44 H44A 110.2 . .
C43 C44 H44B 110.2 . .
H44A C44 H44B 108.5 . .
C45 C44 C43 107.6(5) . .
C45 C44 H44A 110.2 . .
C45 C44 H44B 110.2 . .
C44 C45 H45A 110.1 . .
C44 C45 H45B 110.1 . .
C44 C45 C46 108.1(5) . .
H45A C45 H45B 108.4 . .
C46 C45 H45A 110.1 . .
C46 C45 H45B 110.1 . .
O1 C46 C45 107.3(5) . .
O1 C46 H46A 114.4 . .
O1 C46 H46B 110.3 . .
C45 C46 H46A 126.4 . .
C45 C46 H46B 108.6 . .
H46A C46 H46B 87.2 . .

loop_
_geom_bond_atom_site_label_1
_geom_bond_atom_site_label_2
_geom_bond_distance
_geom_bond_site_symmetry_2
Gd1 Cl1 2.7431(9) 2_666
Gd1 Cl1 2.7713(9) .
Gd1 O1 2.462(2) .
Gd1 N1 2.196(2) .
Gd1 N2 2.195(2) .
Gd1 C7 3.009(3) .
Gd1 C13 2.982(4) .
Cl1 Gd1 2.7430(9) 2_666
O1 C43 1.441(5) .
O1 C46 1.423(5) .
N1 C1 1.468(4) .
N1 C7 1.466(4) .
N2 C13 1.465(4) .
N2 C31 1.466(4) .
C1 H1 1.0000 .
C1 C2 1.521(5) .
C1 C6 1.525(5) .
C2 H2A 0.9900 .
C2 H2B 0.9900 .
C2 C3 1.522(5) .
C3 H3A 0.9900 .
C3 H3B 0.9900 .
C3 C4 1.514(6) .
C4 H4A 0.9900 .
C4 H4B 0.9900 .
C4 C5 1.505(6) .
C5 H5A 0.9900 .
C5 H5B 0.9900 .
C5 C6 1.528(5) .
C6 H6A 0.9900 .
C6 H6B 0.9900 .
C7 H7 1.0000 .
C7 C8 1.536(5) .
C7 C12 1.530(5) .
C8 H8A 0.9900 .
C8 H8B 0.9900 .
C8 C9 1.525(5) .
C9 H9A 0.9900 .
C9 H9B 0.9900 .
C9 C10 1.506(7) .
C10 H10A 0.9900 .
C10 H10B 0.9900 .
C10 C11 1.505(7) .
C11 H11A 0.9900 .
C11 H11B 0.9900 .
C11 C12 1.531(5) .
C12 H12A 0.9900 .
C12 H12B 0.9900 .
C13 H13 1.0000 .
C13 C14 1.458(6) .
C13 C18 1.526(5) .
C14 H14A 0.9589 .
C14 H14B 0.9622 .
C14 C15 1.563(6) .
C15 H15A 0.9900 .
C15 H15B 0.9900 .
C15 C16 1.503(7) .
C16 H16A 0.9900 .
C16 H16B 0.9900 .
C16 C17 1.433(7) .
C17 H17A 0.9900 .
C17 H17B 0.9900 .
C17 C18 1.535(6) .
C18 H18A 0.9900 .
C18 H18B 0.9900 .
C31 H31 1.0000 .
C31 C32 1.499(5) .
C31 C36 1.501(5) .
C32 H32A 0.9900 .
C32 H32B 0.9900 .
C32 C33 1.534(6) .
C33 H33A 0.9900 .
C33 H33B 0.9900 .
C33 C34 1.478(8) .
C34 H34A 0.9900 .
C34 H34B 0.9900 .
C34 C35 1.469(7) .
C35 H35A 0.9900 .
C35 H35B 0.9900 .
C35 C36 1.520(6) .
C36 H36A 0.9900 .
C36 H36B 0.9900 .
C43 H43A 0.9900 .
C43 H43B 0.9900 .
C43 C44 1.460(7) .
C44 H44A 0.9900 .
C44 H44B 0.9900 .
C44 C45 1.406(9) .
C45 H45A 0.9900 .
C45 H45B 0.9900 .
C45 C46 1.451(7) .
C46 H46A 0.9343 .
C46 H46B 0.9399 .

loop_
_geom_torsion_atom_site_label_1
_geom_torsion_atom_site_label_2
_geom_torsion_atom_site_label_3
_geom_torsion_atom_site_label_4
_geom_torsion
Gd1 O1 C43 C44 169.4(4)
Gd1 O1 C46 C45 -172.7(4)
Gd1 N1 C1 C2 99.7(3)
Gd1 N1 C1 C6 -23.0(4)
Gd1 N1 C7 C8 -128.5(3)
Gd1 N1 C7 C12 102.7(3)
Gd1 N2 C13 C14 -113.6(4)
Gd1 N2 C13 C18 112.7(3)
Gd1 N2 C31 C32 -65.3(5)
Gd1 N2 C31 C36 61.0(4)
Gd1 C7 C8 C9 123.6(3)
Gd1 C7 C12 C11 -122.7(3)
Gd1 C13 C14 C15 121.4(4)
Gd1 C13 C18 C17 -122.9(4)
O1 C43 C44 C45 13.8(8)
N1 C1 C2 C3 180.0(3)
N1 C1 C6 C5 -177.2(3)
N1 C7 C8 C9 173.1(3)
N1 C7 C12 C11 -171.4(3)
N2 C13 C14 C15 172.8(4)
N2 C13 C18 C17 -173.8(4)
N2 C31 C32 C33 175.7(4)
N2 C31 C36 C35 -177.7(4)
C1 N1 C7 Gd1 -164.9(3)
C1 N1 C7 C8 66.6(4)
C1 N1 C7 C12 -62.1(4)
C1 C2 C3 C4 56.3(5)
C2 C1 C6 C5 56.6(4)
C2 C3 C4 C5 -54.4(5)
C3 C4 C5 C6 54.4(5)
C4 C5 C6 C1 -56.7(4)
C6 C1 C2 C3 -56.5(4)
C7 N1 C1 C2 -100.2(3)
C7 N1 C1 C6 137.2(3)
C7 C8 C9 C10 55.2(5)
C8 C7 C12 C11 56.5(4)
C8 C9 C10 C11 -54.5(6)
C9 C10 C11 C12 55.4(6)
C10 C11 C12 C7 -57.5(5)
C12 C7 C8 C9 -55.3(4)
C13 N2 C31 C32 107.7(4)
C13 N2 C31 C36 -125.9(3)
C13 C14 C15 C16 54.2(7)
C14 C13 C18 C17 50.6(6)
C14 C15 C16 C17 -56.3(8)
C15 C16 C17 C18 57.0(8)
C16 C17 C18 C13 -53.2(6)
C18 C13 C14 C15 -52.0(6)
C31 N2 C13 Gd1 -175.1(3)
C31 N2 C13 C14 71.3(4)
C31 N2 C13 C18 -62.4(4)
C31 C32 C33 C34 -51.3(7)
C32 C31 C36 C35 -50.1(5)
C32 C33 C34 C35 53.3(7)
C33 C34 C35 C36 -54.1(6)
C34 C35 C36 C31 53.3(6)
C36 C31 C32 C33 49.0(6)
C43 O1 C46 C45 18.0(7)
C43 C44 C45 C46 -2.8(10)
C44 C45 C46 O1 -9.4(9)
C46 O1 C43 C44 -19.6(6)
